data_4081689
loop_
_publ_author_name
'Hackenberg, Frauke'
'M\"uller-Bunz, Helge'
'Smith, Raymond'
'Streciwilk, Wojciech'
'Zhu, Xiangming'
'Tacke, Matthias'

_publ_section_title
;
 Novel Ruthenium(II) and Gold(I) NHC Complexes: Synthesis,
 Characterization, and Evaluation of Their Anticancer Properties
;
_journal_issue 19
_journal_name_full Organometallics
_journal_page_first 5551
_journal_paper_doi 10.1021/om400819p
_journal_volume 32
_journal_year 2013
_chemical_formula_moiety '2 (C37 H40 Au Cl N2 O2), C H Cl3'
_chemical_formula_sum 'C75 H81 Au2 Cl5 N4 O4'
_chemical_formula_weight 1673.62
_chemical_name_systematic
; 
 ? 
;
_space_group_IT_number 15
_symmetry_cell_setting monoclinic
_symmetry_space_group_name_Hall '-C 2yc'
_symmetry_space_group_name_H-M 'C 1 2/c 1'
_atom_sites_solution_hydrogens geom
_atom_sites_solution_primary direct
_atom_sites_solution_secondary difmap
_audit_creation_method SHELXL-97
_cell_angle_alpha 90.00
_cell_angle_beta 105.969(2)
_cell_angle_gamma 90.00
_cell_formula_units_Z 2
_cell_length_a 11.1988(2)
_cell_length_b 20.6671(3)
_cell_length_c 17.4530(4)
_cell_measurement_reflns_used 10414
_cell_measurement_temperature 150(2)
_cell_measurement_theta_max 28.7610
_cell_measurement_theta_min 3.4950
_cell_volume 3883.56(13)
_computing_cell_refinement
; 
CrysAlisPro, Agilent Technologies, 
Version 1.171.36.24a (release 19-12-2012 CrysAlis171 .NET) 
(compiled Dec 19 2012,11:08:27) 
;
_computing_data_collection
; 
CrysAlisPro, Agilent Technologies, 
Version 1.171.36.24a (release 19-12-2012 CrysAlis171 .NET) 
(compiled Dec 19 2012,11:08:27) 
;
_computing_data_reduction
; 
CrysAlisPro, Agilent Technologies, 
Version 1.171.36.24a (release 19-12-2012 CrysAlis171 .NET) 
(compiled Dec 19 2012,11:08:27) 
;
_computing_structure_refinement 'SHELXL-97 (Sheldrick, 2008)'
_computing_structure_solution 'SHELXS-97 (Sheldrick, 2008)'
_diffrn_ambient_temperature 150(2)
_diffrn_detector_area_resol_mean 10.3196
_diffrn_measured_fraction_theta_full 0.997
_diffrn_measured_fraction_theta_max 0.903
_diffrn_measurement_device_type 'SuperNova, Dual, Cu at zero, Atlas'
_diffrn_measurement_method '\w scans'
_diffrn_radiation_monochromator mirror
_diffrn_radiation_source 'SuperNova (Mo) X-ray Source'
_diffrn_radiation_type MoK\a
_diffrn_radiation_wavelength 0.71073
_diffrn_reflns_av_R_equivalents 0.0259
_diffrn_reflns_av_sigmaI/netI 0.0251
_diffrn_reflns_limit_h_max 15
_diffrn_reflns_limit_h_min -15
_diffrn_reflns_limit_k_max 28
_diffrn_reflns_limit_k_min -26
_diffrn_reflns_limit_l_max 18
_diffrn_reflns_limit_l_min -23
_diffrn_reflns_number 18716
_diffrn_reflns_theta_full 27.00
_diffrn_reflns_theta_max 29.41
_diffrn_reflns_theta_min 3.54
_exptl_absorpt_coefficient_mu 3.992
_exptl_absorpt_correction_T_max 0.723
_exptl_absorpt_correction_T_min 0.490
_exptl_absorpt_correction_type analytical
_exptl_absorpt_process_details
; 
CrysAlisPro, Agilent Technologies, 
Version 1.171.36.24a (release 19-12-2012 CrysAlis171 .NET) 
(compiled Dec 19 2012,11:08:27) 
Analytical numeric absorption correction using a multifaceted crystal 
model based on expressions derived by R.C. Clark & J.S. Reid. 
(Clark, R. C. & Reid, J. S. (1995). Acta Cryst. A51, 887-897) 
;
_exptl_crystal_colour colourless
_exptl_crystal_density_diffrn 1.431
_exptl_crystal_density_method 'not measured'
_exptl_crystal_description irregular
_exptl_crystal_F_000 1668
_exptl_crystal_size_max 0.2905
_exptl_crystal_size_mid 0.2268
_exptl_crystal_size_min 0.1242
_platon_squeeze_details
; 
 PLATON: A.L. Spek, J. Appl. Cryst. 36 (2003), 7-13 
 PLATON version from 27.07.2012 
;
_refine_diff_density_max 0.604
_refine_diff_density_min -0.721
_refine_diff_density_rms 0.077
_refine_ls_extinction_method none
_refine_ls_goodness_of_fit_ref 1.112
_refine_ls_hydrogen_treatment constr
_refine_ls_matrix_type full
_refine_ls_number_parameters 230
_refine_ls_number_reflns 4850
_refine_ls_number_restraints 16
_refine_ls_restrained_S_all 1.111
_refine_ls_R_factor_all 0.0292
_refine_ls_R_factor_gt 0.0258
_refine_ls_shift/su_max 0.196
_refine_ls_shift/su_mean 0.005
_refine_ls_structure_factor_coef Fsqd
_refine_ls_weighting_details 'calc w=1/[\s^2^(Fo^2^)+(0.0276P)^2^+2.9403P] where P=(Fo^2^+2Fc^2^)/3'
_refine_ls_weighting_scheme calc
_refine_ls_wR_factor_gt 0.0595
_refine_ls_wR_factor_ref 0.0607
_reflns_number_gt 4511
_reflns_number_total 4850
_reflns_threshold_expression I>2\s(I)
_cod_data_source_file om400819p_si_001.cif
_cod_data_source_block tac157sqz
_cod_original_sg_symbol_H-M 'C 2/c'
_cod_database_code 4081689

loop_
_symmetry_equiv_pos_as_xyz
'x, y, z'
'-x, y, -z+1/2'
'x+1/2, y+1/2, z'
'-x+1/2, y+1/2, -z+1/2'
'-x, -y, -z'
'x, -y, z-1/2'
'-x+1/2, -y+1/2, -z'
'x+1/2, -y+1/2, z-1/2'

loop_
_atom_site_label
_atom_site_type_symbol
_atom_site_fract_x
_atom_site_fract_y
_atom_site_fract_z
_atom_site_U_iso_or_equiv
_atom_site_adp_type
_atom_site_occupancy
_atom_site_symmetry_multiplicity
_atom_site_calc_flag
_atom_site_refinement_flags
_atom_site_disorder_assembly
_atom_site_disorder_group
Au Au 0.5000 0.683695(6) 0.7500 0.03763(6) Uani 1 2 d S . .
Cl Cl 0.5000 0.57313(4) 0.7500 0.0497(2) Uani 1 2 d S . .
C1 C 0.5490(3) 0.78816(15) 0.96850(19) 0.0514(7) Uani 1 1 d . . .
H1 H 0.4952 0.7601 0.9315 0.062 Uiso 1 1 calc R . .
C2 C 0.5239(3) 0.8021(2) 1.0396(2) 0.0655(9) Uani 1 1 d . . .
H2 H 0.4528 0.7837 1.0510 0.079 Uiso 1 1 calc R . .
C3 C 0.6018(3) 0.84294(16) 1.0952(2) 0.0537(8) Uani 1 1 d . . .
O O 0.5690(2) 0.85336(15) 1.16346(15) 0.0756(8) Uani 1 1 d . . .
C7 C 0.6491(4) 0.8942(2) 1.2220(2) 0.0812(13) Uani 1 1 d . . .
H7A H 0.7313 0.8741 1.2406 0.122 Uiso 1 1 calc R . .
H7B H 0.6139 0.9000 1.2671 0.122 Uiso 1 1 calc R . .
H7C H 0.6568 0.9364 1.1982 0.122 Uiso 1 1 calc R . .
C4 C 0.7047(3) 0.86867(13) 1.07807(18) 0.0475(7) Uani 1 1 d . . .
H4 H 0.7594 0.8961 1.1155 0.057 Uiso 1 1 calc R . .
C5 C 0.7283(3) 0.85445(13) 1.00636(18) 0.0460(7) Uani 1 1 d . . .
H5 H 0.7995 0.8727 0.9951 0.055 Uiso 1 1 calc R . .
C6 C 0.6511(3) 0.81427(11) 0.95000(18) 0.0396(6) Uani 1 1 d . . .
C8 C 0.6779(2) 0.79837(13) 0.87229(17) 0.0417(6) Uani 1 1 d . . .
H8A H 0.7565 0.8195 0.8708 0.050 Uiso 1 1 calc R . .
H8B H 0.6892 0.7510 0.8691 0.050 Uiso 1 1 calc R . .
N N 0.5777(2) 0.81951(9) 0.80262(14) 0.0382(5) Uani 1 1 d . . .
C9 C 0.5000 0.77989(17) 0.7500 0.0370(8) Uani 1 2 d S . .
C10 C 0.5483(2) 0.88435(11) 0.78326(16) 0.0367(5) Uani 1 1 d . . .
C11 C 0.6122(2) 0.93896(11) 0.83230(15) 0.0360(5) Uani 1 1 d . A .
C12 C 0.5544(3) 0.97132(13) 0.88176(17) 0.0442(6) Uani 1 1 d . . .
H12 H 0.4732 0.9589 0.8828 0.053 Uiso 1 1 calc R . .
C13 C 0.6140(3) 1.02164(14) 0.92970(18) 0.0471(7) Uani 1 1 d . A .
H13 H 0.5732 1.0432 0.9634 0.057 Uiso 1 1 calc R . .
C14 C 0.7322(3) 1.04104(13) 0.92931(17) 0.0454(6) Uani 1 1 d U . .
C17A C 0.7946(8) 1.0954(6) 0.9858(7) 0.059(2) Uani 0.684(15) 1 d PDU A 1
H17A H 0.7395 1.1079 1.0197 0.070 Uiso 0.684(15) 1 calc PR A 1
C18A C 0.8130(13) 1.1531(4) 0.9381(6) 0.106(4) Uani 0.684(15) 1 d PDU A 1
H18A H 0.8748 1.1429 0.9097 0.159 Uiso 0.684(15) 1 calc PR A 1
H18B H 0.8420 1.1898 0.9740 0.159 Uiso 0.684(15) 1 calc PR A 1
H18C H 0.7340 1.1644 0.8996 0.159 Uiso 0.684(15) 1 calc PR A 1
C19A C 0.9180(7) 1.0739(5) 1.0388(6) 0.115(5) Uani 0.684(15) 1 d PDU A 1
H19A H 0.9697 1.0574 1.0060 0.173 Uiso 0.684(15) 1 calc PR A 1
H19B H 0.9050 1.0395 1.0744 0.173 Uiso 0.684(15) 1 calc PR A 1
H19C H 0.9597 1.1106 1.0706 0.173 Uiso 0.684(15) 1 calc PR A 1
C17B C 0.798(2) 1.1086(14) 0.9657(17) 0.047(6) Uiso 0.179(15) 1 d PD A 2
H17B H 0.7692 1.1205 1.0130 0.057 Uiso 0.179(15) 1 calc PR A 2
C18B C 0.9395(18) 1.1008(13) 0.9927(18) 0.064(8) Uiso 0.179(15) 1 d PD A 2
H18D H 0.9705 1.0933 0.9461 0.096 Uiso 0.179(15) 1 calc PR A 2
H18E H 0.9612 1.0638 1.0291 0.096 Uiso 0.179(15) 1 calc PR A 2
H18F H 0.9773 1.1401 1.0202 0.096 Uiso 0.179(15) 1 calc PR A 2
C19B C 0.777(2) 1.1663(11) 0.9086(14) 0.045(5) Uiso 0.179(15) 1 d PD A 2
H19D H 0.7987 1.2064 0.9392 0.068 Uiso 0.179(15) 1 calc PR A 2
H19E H 0.6891 1.1678 0.8781 0.068 Uiso 0.179(15) 1 calc PR A 2
H19F H 0.8286 1.1617 0.8719 0.068 Uiso 0.179(15) 1 calc PR A 2
C17C C 0.804(3) 1.083(3) 0.987(2) 0.056(14) Uiso 0.138(9) 1 d PD A 3
H17C H 0.7457 1.1185 0.9916 0.067 Uiso 0.138(9) 1 calc PR A 3
C18C C 0.846(3) 1.0533(11) 1.0711(13) 0.054(7) Uiso 0.138(9) 1 d PD A 3
H18G H 0.7751 1.0497 1.0933 0.082 Uiso 0.138(9) 1 calc PR A 3
H18H H 0.9096 1.0812 1.1055 0.082 Uiso 0.138(9) 1 calc PR A 3
H18I H 0.8814 1.0102 1.0682 0.082 Uiso 0.138(9) 1 calc PR A 3
C19C C 0.915(3) 1.1166(16) 0.9730(19) 0.063(9) Uiso 0.138(9) 1 d PD A 3
H19G H 0.9848 1.0864 0.9826 0.095 Uiso 0.138(9) 1 calc PR A 3
H19H H 0.9375 1.1535 1.0094 0.095 Uiso 0.138(9) 1 calc PR A 3
H19I H 0.8946 1.1321 0.9178 0.095 Uiso 0.138(9) 1 calc PR A 3
C15 C 0.7890(3) 1.00958(14) 0.87822(18) 0.0471(7) Uani 1 1 d . A .
H15 H 0.8691 1.0229 0.8760 0.057 Uiso 1 1 calc R . .
C16 C 0.7298(3) 0.95888(13) 0.83043(17) 0.0430(6) Uani 1 1 d . . .
H16 H 0.7702 0.9377 0.7962 0.052 Uiso 1 1 calc R A .

loop_
_atom_site_aniso_label
_atom_site_aniso_U_11
_atom_site_aniso_U_22
_atom_site_aniso_U_33
_atom_site_aniso_U_23
_atom_site_aniso_U_13
_atom_site_aniso_U_12
Au 0.03267(8) 0.02895(8) 0.05226(10) 0.000 0.01333(6) 0.000
Cl 0.0493(6) 0.0301(4) 0.0704(7) 0.000 0.0175(5) 0.000
C1 0.0373(15) 0.0546(17) 0.0569(18) -0.0139(14) 0.0036(14) -0.0122(13)
C2 0.0365(16) 0.090(2) 0.068(2) -0.0266(19) 0.0113(16) -0.0162(17)
C3 0.0357(15) 0.0584(18) 0.0572(19) -0.0111(14) -0.0039(14) 0.0078(14)
O 0.0438(13) 0.116(2) 0.0622(15) -0.0358(15) 0.0066(12) 0.0008(14)
C7 0.050(2) 0.114(3) 0.065(2) -0.039(2) -0.0083(18) 0.016(2)
C4 0.0433(16) 0.0376(14) 0.0475(16) -0.0005(11) -0.0113(13) 0.0020(12)
C5 0.0366(14) 0.0373(13) 0.0532(17) 0.0123(12) -0.0060(13) -0.0043(11)
C6 0.0313(13) 0.0291(12) 0.0504(15) 0.0055(10) -0.0022(12) 0.0053(10)
C8 0.0281(13) 0.0353(12) 0.0556(16) 0.0093(11) 0.0016(12) 0.0046(10)
N 0.0310(11) 0.0299(11) 0.0496(13) 0.0034(8) 0.0039(10) 0.0019(8)
C9 0.0300(18) 0.0323(17) 0.047(2) 0.000 0.0079(16) 0.000
C10 0.0308(12) 0.0308(11) 0.0442(14) 0.0008(10) 0.0035(11) 0.0004(10)
C11 0.0322(12) 0.0311(12) 0.0371(13) 0.0046(9) -0.0034(10) 0.0016(10)
C12 0.0346(14) 0.0418(14) 0.0523(16) -0.0001(12) 0.0053(12) -0.0020(11)
C13 0.0447(16) 0.0457(15) 0.0474(16) -0.0071(12) 0.0066(13) -0.0004(12)
C14 0.0421(15) 0.0441(14) 0.0420(15) -0.0048(11) -0.0022(12) -0.0042(12)
C17A 0.055(4) 0.056(5) 0.059(5) -0.023(3) 0.006(3) -0.020(3)
C18A 0.163(10) 0.074(4) 0.092(6) -0.035(4) 0.054(6) -0.071(5)
C19A 0.066(4) 0.147(8) 0.103(7) -0.074(6) -0.026(4) 0.005(5)
C15 0.0340(14) 0.0523(16) 0.0490(16) -0.0024(12) 0.0012(12) -0.0119(12)
C16 0.0363(14) 0.0460(15) 0.0430(15) -0.0035(11) 0.0047(12) -0.0009(12)

loop_
_atom_type_symbol
_atom_type_description
_atom_type_scat_dispersion_real
_atom_type_scat_dispersion_imag
_atom_type_scat_source
C C 0.0033 0.0016 'International Tables Vol C Tables 4.2.6.8 and 6.1.1.4'
H H 0.0000 0.0000 'International Tables Vol C Tables 4.2.6.8 and 6.1.1.4'
N N 0.0061 0.0033 'International Tables Vol C Tables 4.2.6.8 and 6.1.1.4'
O O 0.0106 0.0060 'International Tables Vol C Tables 4.2.6.8 and 6.1.1.4'
Cl Cl 0.1484 0.1585 'International Tables Vol C Tables 4.2.6.8 and 6.1.1.4'
Au Au -2.0133 8.8022 'International Tables Vol C Tables 4.2.6.8 and 6.1.1.4'

loop_
_geom_angle_atom_site_label_1
_geom_angle_atom_site_label_2
_geom_angle_atom_site_label_3
_geom_angle
_geom_angle_site_symmetry_1
C9 Au Cl 180.0 .
C2 C1 C6 121.2(3) .
C2 C1 H1 119.4 .
C6 C1 H1 119.4 .
C1 C2 C3 120.6(3) .
C1 C2 H2 119.7 .
C3 C2 H2 119.7 .
O C3 C4 125.1(3) .
O C3 C2 115.9(3) .
C4 C3 C2 119.0(3) .
C3 O C7 116.9(3) .
O C7 H7A 109.5 .
O C7 H7B 109.5 .
H7A C7 H7B 109.5 .
O C7 H7C 109.5 .
H7A C7 H7C 109.5 .
H7B C7 H7C 109.5 .
C3 C4 C5 119.7(3) .
C3 C4 H4 120.1 .
C5 C4 H4 120.1 .
C4 C5 C6 122.1(3) .
C4 C5 H5 118.9 .
C6 C5 H5 118.9 .
C1 C6 C5 117.5(3) .
C1 C6 C8 120.6(2) .
C5 C6 C8 121.9(3) .
N C8 C6 112.6(2) .
N C8 H8A 109.1 .
C6 C8 H8A 109.1 .
N C8 H8B 109.1 .
C6 C8 H8B 109.1 .
H8A C8 H8B 107.8 .
C9 N C10 110.6(2) .
C9 N C8 125.5(2) .
C10 N C8 123.9(2) .
N C9 N 105.5(3) 2_656
N C9 Au 127.24(14) 2_656
N C9 Au 127.24(14) .
C10 C10 N 106.66(15) 2_656
C10 C10 C11 130.04(13) 2_656
N C10 C11 123.2(2) .
C12 C11 C16 118.7(2) .
C12 C11 C10 119.7(2) .
C16 C11 C10 121.6(2) .
C11 C12 C13 120.5(3) .
C11 C12 H12 119.7 .
C13 C12 H12 119.7 .
C14 C13 C12 121.1(3) .
C14 C13 H13 119.4 .
C12 C13 H13 119.4 .
C13 C14 C15 118.3(3) .
C13 C14 C17C 122.3(19) .
C15 C14 C17C 119(2) .
C13 C14 C17A 118.5(5) .
C15 C14 C17A 123.2(5) .
C13 C14 C17B 125.5(9) .
C15 C14 C17B 114.3(10) .
C18A C17A C19A 109.5(8) .
C18A C17A C14 109.5(7) .
C19A C17A C14 111.0(9) .
C18A C17A H17A 108.9 .
C19A C17A H17A 108.9 .
C14 C17A H17A 108.9 .
C18B C17B C19B 104.4(15) .
C18B C17B C14 111(2) .
C19B C17B C14 116(2) .
C18B C17B H17B 108.5 .
C19B C17B H17B 108.5 .
C14 C17B H17B 108.5 .
C17B C18B H18D 109.5 .
C17B C18B H18E 109.5 .
H18D C18B H18E 109.5 .
C17B C18B H18F 109.5 .
H18D C18B H18F 109.5 .
H18E C18B H18F 109.5 .
C17B C19B H19D 109.5 .
C17B C19B H19E 109.5 .
H19D C19B H19E 109.5 .
C17B C19B H19F 109.5 .
H19D C19B H19F 109.5 .
H19E C19B H19F 109.5 .
C14 C17C C19C 120(4) .
C14 C17C C18C 114(3) .
C19C C17C C18C 106.6(17) .
C14 C17C H17C 104.8 .
C19C C17C H17C 104.8 .
C18C C17C H17C 104.8 .
C16 C15 C14 120.7(3) .
C16 C15 H15 119.6 .
C14 C15 H15 119.6 .
C15 C16 C11 120.5(3) .
C15 C16 H16 119.7 .
C11 C16 H16 119.7 .

loop_
_geom_bond_atom_site_label_1
_geom_bond_atom_site_label_2
_geom_bond_distance
_geom_bond_site_symmetry_2
Au C9 1.988(3) .
Au Cl 2.2851(9) .
C1 C2 1.377(5) .
C1 C6 1.381(4) .
C1 H1 0.9500 .
C2 C3 1.396(5) .
C2 H2 0.9500 .
C3 O 1.357(4) .
C3 C4 1.375(5) .
O C7 1.434(4) .
C7 H7A 0.9800 .
C7 H7B 0.9800 .
C7 H7C 0.9800 .
C4 C5 1.380(4) .
C4 H4 0.9500 .
C5 C6 1.391(4) .
C5 H5 0.9500 .
C6 C8 1.504(4) .
C8 N 1.476(3) .
C8 H8A 0.9900 .
C8 H8B 0.9900 .
N C9 1.353(3) .
N C10 1.399(3) .
C9 N 1.353(3) 2_656
C10 C10 1.352(5) 2_656
C10 C11 1.477(3) .
C11 C12 1.385(4) .
C11 C16 1.389(4) .
C12 C13 1.386(4) .
C12 H12 0.9500 .
C13 C14 1.384(4) .
C13 H13 0.9500 .
C14 C15 1.391(4) .
C14 C17C 1.40(5) .
C14 C17A 1.531(11) .
C14 C17B 1.63(3) .
C17A C18A 1.501(11) .
C17A C19A 1.504(11) .
C17A H17A 1.0000 .
C18A H18A 0.9800 .
C18A H18B 0.9800 .
C18A H18C 0.9800 .
C19A H19A 0.9800 .
C19A H19B 0.9800 .
C19A H19C 0.9800 .
C17B C18B 1.529(18) .
C17B C19B 1.531(17) .
C17B H17B 1.0000 .
C18B H18D 0.9800 .
C18B H18E 0.9800 .
C18B H18F 0.9800 .
C19B H19D 0.9800 .
C19B H19E 0.9800 .
C19B H19F 0.9800 .
C17C C19C 1.51(2) .
C17C C18C 1.538(19) .
C17C H17C 1.0000 .
C18C H18G 0.9800 .
C18C H18H 0.9800 .
C18C H18I 0.9800 .
C19C H19G 0.9801 .
C19C H19H 0.9801 .
C19C H19I 0.9801 .
C15 C16 1.389(4) .
C15 H15 0.9500 .
C16 H16 0.9500 .

loop_
_geom_torsion_atom_site_label_1
_geom_torsion_atom_site_label_2
_geom_torsion_atom_site_label_3
_geom_torsion_atom_site_label_4
_geom_torsion
_geom_torsion_site_symmetry_1
_geom_torsion_site_symmetry_4
C6 C1 C2 C3 -0.3(6) . .
C1 C2 C3 O -179.8(3) . .
C1 C2 C3 C4 -0.5(6) . .
C4 C3 O C7 -0.3(5) . .
C2 C3 O C7 178.8(3) . .
O C3 C4 C5 180.0(3) . .
C2 C3 C4 C5 0.8(5) . .
C3 C4 C5 C6 -0.3(4) . .
C2 C1 C6 C5 0.8(5) . .
C2 C1 C6 C8 179.7(3) . .
C4 C5 C6 C1 -0.5(4) . .
C4 C5 C6 C8 -179.4(2) . .
C1 C6 C8 N 61.6(3) . .
C5 C6 C8 N -119.5(3) . .
C6 C8 N C9 -111.2(3) . .
C6 C8 N C10 67.2(3) . .
C10 N C9 N 0.30(14) . 2_656
C8 N C9 N 178.9(3) . 2_656
C10 N C9 Au -179.70(14) . .
C8 N C9 Au -1.1(3) . .
C9 N C10 C10 -0.8(4) . 2_656
C8 N C10 C10 -179.4(3) . 2_656
C9 N C10 C11 176.5(2) . .
C8 N C10 C11 -2.1(4) . .
C10 C10 C11 C12 73.9(5) 2_656 .
N C10 C11 C12 -102.7(3) . .
C10 C10 C11 C16 -106.3(4) 2_656 .
N C10 C11 C16 77.1(4) . .
C16 C11 C12 C13 -1.4(4) . .
C10 C11 C12 C13 178.4(3) . .
C11 C12 C13 C14 0.2(4) . .
C12 C13 C14 C15 1.3(4) . .
C12 C13 C14 C17C -168(2) . .
C12 C13 C14 C17A -177.9(6) . .
C12 C13 C14 C17B 164.7(10) . .
C13 C14 C17A C18A -115.0(9) . .
C15 C14 C17A C18A 65.8(10) . .
C17C C14 C17A C18A 129(11) . .
C17B C14 C17A C18A 5(3) . .
C13 C14 C17A C19A 123.9(7) . .
C15 C14 C17A C19A -55.2(9) . .
C17C C14 C17A C19A 8(10) . .
C17B C14 C17A C19A -116(4) . .
C13 C14 C17B C18B 151.9(14) . .
C15 C14 C17B C18B -44.1(19) . .
C17C C14 C17B C18B 62(6) . .
C17A C14 C17B C18B 83(4) . .
C13 C14 C17B C19B -89.4(19) . .
C15 C14 C17B C19B 74.6(18) . .
C17C C14 C17B C19B -179(6) . .
C17A C14 C17B C19B -159(5) . .
C13 C14 C17C C19C -164(3) . .
C15 C14 C17C C19C 28(4) . .
C17A C14 C17C C19C -94(10) . .
C17B C14 C17C C19C -58(4) . .
C13 C14 C17C C18C 68(4) . .
C15 C14 C17C C18C -101(3) . .
C17A C14 C17C C18C 137(13) . .
C17B C14 C17C C18C 173(8) . .
C13 C14 C15 C16 -1.7(4) . .
C17C C14 C15 C16 167.7(17) . .
C17A C14 C15 C16 177.5(6) . .
C17B C14 C15 C16 -166.9(9) . .
C14 C15 C16 C11 0.5(4) . .
C12 C11 C16 C15 1.0(4) . .
C10 C11 C16 C15 -178.8(3) . .

loop_
_platon_squeeze_void_nr
_platon_squeeze_void_average_x
_platon_squeeze_void_average_y
_platon_squeeze_void_average_z
_platon_squeeze_void_volume
_platon_squeeze_void_count_electrons
_platon_squeeze_void_content
1 0.000 0.191 0.250 144 27 '0.5 (C H Cl3)'
2 0.000 0.809 0.750 144 27 '0.5 (C H Cl3)'
3 0.500 0.691 0.250 144 27 '0.5 (C H Cl3)'
4 0.500 0.309 0.750 144 27 '0.5 (C H Cl3)'
